data_4304717
loop_
_publ_author_name
'Sougandi Ilango'
'Balamurugan Vidjayacoumar'
'Sandro Gambarotta'
'Serge I. Gorelsky'

_publ_section_title
;
Low-Valent Vanadium Complexes of a Pyrrolide-Based Ligand. Electronic
Structure of a Dimeric V(I) Complex with a Short and Weak Metal-Metal Bond
;
_journal_name_full 'Inorganic Chemistry'
_journal_page_first 3265
_journal_page_last 3273
_journal_paper_doi 10.1021/ic702280g
_journal_volume 47
_journal_year 2008
_chemical_formula_sum 'C56 H76 K2 N4 O4 V2'
_chemical_formula_weight 1049.28
_chemical_name_systematic
; 
 ? 
;
_space_group_IT_number 14
_symmetry_cell_setting monoclinic
_symmetry_space_group_name_Hall '-P 2ybc'
_symmetry_space_group_name_H-M 'P 1 21/c 1'
_atom_sites_solution_hydrogens geom
_atom_sites_solution_primary direct
_atom_sites_solution_secondary difmap
_audit_creation_method SHELXL-97
_cell_angle_alpha 90.00
_cell_angle_beta 90.844(7)
_cell_angle_gamma 90.00
_cell_formula_units_Z 2
_cell_length_a 10.777(4)
_cell_length_b 10.249(4)
_cell_length_c 23.712(10)
_cell_measurement_reflns_used 219
_cell_measurement_temperature 200(2)
_cell_measurement_theta_max 21.97
_cell_measurement_theta_min 1.72
_cell_volume 2618.8(18)
_computing_cell_refinement 'SMART, Bruker (2000)'
_computing_data_collection 'SMART, Bruker (2000)'
_computing_data_reduction 'XPREP, Bruker (2000)'
_computing_molecular_graphics 'SHELXTL, Bruker (2000)'
_computing_publication_material 'SHELXTL, Bruker (2000)'
_computing_structure_refinement 'SHELXL-97 (Sheldrick, 1997)'
_computing_structure_solution 'SHELXS-97 (Sheldrick, 1990)'
_diffrn_ambient_temperature 200(2)
_diffrn_measured_fraction_theta_full 0.984
_diffrn_measured_fraction_theta_max 0.984
_diffrn_measurement_device_type 'CCD area detector'
_diffrn_measurement_method 'phi and omega scans'
_diffrn_radiation_monochromator graphite
_diffrn_radiation_source 'fine-focus sealed tube'
_diffrn_radiation_type MoK\a
_diffrn_radiation_wavelength 0.71073
_diffrn_reflns_av_R_equivalents 0.0939
_diffrn_reflns_av_sigmaI/netI 0.0781
_diffrn_reflns_limit_h_max 11
_diffrn_reflns_limit_h_min -11
_diffrn_reflns_limit_k_max 10
_diffrn_reflns_limit_k_min -10
_diffrn_reflns_limit_l_max 24
_diffrn_reflns_limit_l_min -24
_diffrn_reflns_number 13492
_diffrn_reflns_theta_full 21.97
_diffrn_reflns_theta_max 21.97
_diffrn_reflns_theta_min 1.72
_diffrn_standards_decay_% <1
_exptl_absorpt_coefficient_mu 0.565
_exptl_absorpt_correction_T_max 0.9723
_exptl_absorpt_correction_T_min 0.9200
_exptl_absorpt_correction_type multi-scan
_exptl_absorpt_process_details 'SADABS, Bruker (2000)'
_exptl_crystal_colour green
_exptl_crystal_density_diffrn 1.331
_exptl_crystal_density_meas ?
_exptl_crystal_density_method 'not measured'
_exptl_crystal_description block
_exptl_crystal_F_000 1112
_exptl_crystal_size_max 0.15
_exptl_crystal_size_mid 0.05
_exptl_crystal_size_min 0.05
_refine_diff_density_max 0.695
_refine_diff_density_min -0.270
_refine_diff_density_rms 0.071
_refine_ls_extinction_method none
_refine_ls_goodness_of_fit_ref 1.034
_refine_ls_hydrogen_treatment constr
_refine_ls_matrix_type full
_refine_ls_number_parameters 307
_refine_ls_number_reflns 3156
_refine_ls_number_restraints 0
_refine_ls_restrained_S_all 1.034
_refine_ls_R_factor_all 0.0944
_refine_ls_R_factor_gt 0.0541
_refine_ls_shift/su_max 0.001
_refine_ls_shift/su_mean 0.001
_refine_ls_structure_factor_coef Fsqd
_refine_ls_weighting_details 'calc w=1/[\s^2^(Fo^2^)+(0.0729P)^2^]'
_refine_ls_weighting_scheme calc
_refine_ls_wR_factor_gt 0.1245
_refine_ls_wR_factor_ref 0.1437
_reflns_number_gt 2053
_reflns_number_total 3156
_reflns_threshold_expression >2sigma(I)
_cod_data_source_file ic702280g-file002.cif
_cod_data_source_block sg2922
_cod_depositor_comments
;
The following automatic conversions were performed:
'_symmetry_cell_setting' value 'Monoclinic' changed to 'monoclinic'
according to '/home/saulius/struct/CIF-dictionaries/cif_core.dic'
dictionary named 'cif_core.dic' version 2.4.1 from 2010-06-29.

Automatic conversion script
Id: cif_fix_enum 1527 2010-12-29 10:47:43Z saulius 

The following automatic conversions were performed:

'_exptl_crystal_density_meas' value 'n/a' was changed to '?' - the
value is perceived as not measured.

Automatic conversion script
Id: cif_fix_values 3008 2015-01-20 13:52:24Z robertas 
;
_cod_database_code 4304717

loop_
_symmetry_equiv_pos_as_xyz
'x, y, z'
'-x, y+1/2, -z+1/2'
'-x, -y, -z'
'x, -y-1/2, z-1/2'

loop_
_atom_site_label
_atom_site_type_symbol
_atom_site_fract_x
_atom_site_fract_y
_atom_site_fract_z
_atom_site_U_iso_or_equiv
_atom_site_adp_type
_atom_site_occupancy
_atom_site_symmetry_multiplicity
_atom_site_calc_flag
_atom_site_refinement_flags
_atom_site_disorder_assembly
_atom_site_disorder_group
V1 V 0.94639(7) -0.00332(8) 0.04427(3) 0.0282(3) Uani 1 1 d . . .
K1 K 0.75242(11) -0.00918(13) 0.18092(5) 0.0489(4) Uani 1 1 d . . .
N1 N 0.8769(4) -0.1623(4) 0.09362(17) 0.0343(11) Uani 1 1 d . . .
N2 N 0.9488(4) 0.1229(4) 0.11677(17) 0.0347(11) Uani 1 1 d . . .
C1 C 0.9163(5) -0.2203(5) 0.1419(2) 0.0397(14) Uani 1 1 d . . .
H1A H 0.9951 -0.2058 0.1592 0.048 Uiso 1 1 calc R . .
C2 C 0.8276(5) -0.3030(5) 0.1627(2) 0.0445(15) Uani 1 1 d . . .
H2A H 0.8330 -0.3532 0.1963 0.053 Uiso 1 1 calc R . .
C3 C 0.7274(5) -0.2984(5) 0.1243(2) 0.0424(14) Uani 1 1 d . . .
H3A H 0.6514 -0.3448 0.1269 0.051 Uiso 1 1 calc R . .
C4 C 0.7604(5) -0.2136(5) 0.0820(2) 0.0330(13) Uani 1 1 d . . .
C5 C 0.7007(5) -0.1826(5) 0.0259(2) 0.0333(13) Uani 1 1 d . . .
C6 C 0.5602(5) -0.1617(5) 0.0316(2) 0.0451(15) Uani 1 1 d . . .
H6A H 0.5451 -0.0867 0.0561 0.068 Uiso 1 1 calc R . .
H6B H 0.5227 -0.2399 0.0479 0.068 Uiso 1 1 calc R . .
H6C H 0.5232 -0.1453 -0.0058 0.068 Uiso 1 1 calc R . .
C7 C 0.7196(5) -0.3009(5) -0.0129(2) 0.0412(14) Uani 1 1 d . . .
H7A H 0.8086 -0.3168 -0.0173 0.062 Uiso 1 1 calc R . .
H7B H 0.6815 -0.2833 -0.0499 0.062 Uiso 1 1 calc R . .
H7C H 0.6808 -0.3780 0.0038 0.062 Uiso 1 1 calc R . .
C8 C 0.7616(4) -0.0584(5) 0.0029(2) 0.0287(12) Uani 1 1 d . . .
C9 C 0.7482(4) 0.0573(5) 0.0337(2) 0.0316(13) Uani 1 1 d . . .
H9A H 0.6902 0.0615 0.0635 0.038 Uiso 1 1 calc R . .
C10 C 0.8207(4) 0.1673(5) 0.0206(2) 0.0316(13) Uani 1 1 d . . .
C11 C 0.8938(4) 0.1652(5) -0.0285(2) 0.0317(13) Uani 1 1 d . . .
H11A H 0.9550 0.2306 -0.0338 0.038 Uiso 1 1 calc R . .
C12 C 0.8765(4) 0.0643(5) -0.0709(2) 0.0332(13) Uani 1 1 d . . .
H12A H 0.8894 0.0764 -0.1101 0.040 Uiso 1 1 calc R . .
C13 C 0.8370(4) -0.0571(5) -0.0455(2) 0.0342(13) Uani 1 1 d . . .
H13A H 0.8622 -0.1375 -0.0617 0.041 Uiso 1 1 calc R . .
C14 C 0.8215(4) 0.2813(5) 0.0628(2) 0.0362(13) Uani 1 1 d . . .
C15 C 0.6872(5) 0.3332(5) 0.0688(2) 0.0469(15) Uani 1 1 d . . .
H15A H 0.6330 0.2622 0.0810 0.070 Uiso 1 1 calc R . .
H15B H 0.6575 0.3668 0.0323 0.070 Uiso 1 1 calc R . .
H15C H 0.6862 0.4034 0.0968 0.070 Uiso 1 1 calc R . .
C16 C 0.9023(5) 0.3959(5) 0.0434(2) 0.0444(14) Uani 1 1 d . . .
H16A H 0.9879 0.3661 0.0389 0.067 Uiso 1 1 calc R . .
H16B H 0.9003 0.4655 0.0718 0.067 Uiso 1 1 calc R . .
H16C H 0.8702 0.4293 0.0074 0.067 Uiso 1 1 calc R . .
C17 C 0.8746(5) 0.2299(5) 0.1179(2) 0.0361(13) Uani 1 1 d . . .
C18 C 0.8732(6) 0.2839(6) 0.1713(2) 0.0533(17) Uani 1 1 d . . .
H18A H 0.8287 0.3589 0.1831 0.064 Uiso 1 1 calc R . .
C19 C 0.9524(5) 0.2038(6) 0.2049(2) 0.0491(15) Uani 1 1 d . . .
H19A H 0.9707 0.2142 0.2440 0.059 Uiso 1 1 calc R . .
C20 C 0.9966(5) 0.1100(5) 0.1707(2) 0.0414(14) Uani 1 1 d . . .
H20A H 1.0532 0.0438 0.1822 0.050 Uiso 1 1 calc R . .
O1 O 0.7070(4) -0.0177(5) 0.29275(18) 0.0796(14) Uani 1 1 d . . .
C21 C 0.8166(8) -0.0436(8) 0.3245(4) 0.098(3) Uani 1 1 d . . .
H21A H 0.8182 -0.1363 0.3362 0.118 Uiso 1 1 calc R . .
H21B H 0.8903 -0.0268 0.3011 0.118 Uiso 1 1 calc R . .
C22 C 0.8201(8) 0.0389(8) 0.3734(4) 0.090(2) Uani 1 1 d . . .
H22A H 0.8227 -0.0142 0.4083 0.108 Uiso 1 1 calc R . .
H22B H 0.8940 0.0961 0.3730 0.108 Uiso 1 1 calc R . .
C23 C 0.7106(10) 0.1135(12) 0.3706(5) 0.165(5) Uani 1 1 d . . .
H23A H 0.7309 0.2069 0.3653 0.198 Uiso 1 1 calc R . .
H23B H 0.6639 0.1043 0.4061 0.198 Uiso 1 1 calc R . .
C24 C 0.6386(9) 0.0667(11) 0.3243(4) 0.135(4) Uani 1 1 d . . .
H24A H 0.5639 0.0216 0.3383 0.162 Uiso 1 1 calc R . .
H24B H 0.6111 0.1410 0.3005 0.162 Uiso 1 1 calc R . .
O2 O 0.5168(4) 0.0520(5) 0.1604(2) 0.0776(14) Uani 1 1 d . . .
C25 C 0.4550(7) 0.1660(8) 0.1724(4) 0.101(3) Uani 1 1 d . . .
H25A H 0.4233 0.2067 0.1372 0.121 Uiso 1 1 calc R . .
H25B H 0.5119 0.2284 0.1915 0.121 Uiso 1 1 calc R . .
C26 C 0.3508(7) 0.1331(8) 0.2097(4) 0.099(3) Uani 1 1 d . . .
H26A H 0.3609 0.1773 0.2466 0.118 Uiso 1 1 calc R . .
H26B H 0.2710 0.1609 0.1923 0.118 Uiso 1 1 calc R . .
C27 C 0.3532(7) -0.0098(8) 0.2170(3) 0.087(2) Uani 1 1 d . . .
H27A H 0.2690 -0.0478 0.2131 0.104 Uiso 1 1 calc R . .
H27B H 0.3892 -0.0345 0.2542 0.104 Uiso 1 1 calc R . .
C28 C 0.4335(8) -0.0511(9) 0.1705(5) 0.120(3) Uani 1 1 d . . .
H28A H 0.4796 -0.1312 0.1811 0.144 Uiso 1 1 calc R . .
H28B H 0.3830 -0.0695 0.1362 0.144 Uiso 1 1 calc R . .

loop_
_atom_site_aniso_label
_atom_site_aniso_U_11
_atom_site_aniso_U_22
_atom_site_aniso_U_33
_atom_site_aniso_U_23
_atom_site_aniso_U_13
_atom_site_aniso_U_12
V1 0.0287(5) 0.0308(5) 0.0251(5) 0.0009(4) -0.0007(3) -0.0003(4)
K1 0.0435(8) 0.0602(9) 0.0433(8) -0.0086(7) 0.0090(6) -0.0021(7)
N1 0.039(3) 0.036(3) 0.027(2) 0.005(2) -0.004(2) 0.000(2)
N2 0.034(3) 0.039(3) 0.030(3) -0.004(2) -0.003(2) 0.000(2)
C1 0.040(3) 0.049(4) 0.030(3) 0.008(3) -0.001(3) 0.008(3)
C2 0.049(4) 0.046(4) 0.039(3) 0.013(3) 0.006(3) 0.000(3)
C3 0.039(3) 0.038(3) 0.051(4) 0.005(3) 0.014(3) -0.008(3)
C4 0.032(3) 0.033(3) 0.034(3) -0.002(2) 0.007(3) 0.000(3)
C5 0.032(3) 0.033(3) 0.034(3) -0.001(2) -0.001(2) 0.002(2)
C6 0.041(3) 0.039(3) 0.055(4) 0.007(3) 0.000(3) -0.007(3)
C7 0.049(4) 0.036(3) 0.039(3) 0.003(3) -0.006(3) -0.006(3)
C8 0.020(3) 0.032(3) 0.034(3) 0.001(3) -0.006(2) -0.003(2)
C9 0.028(3) 0.039(3) 0.027(3) 0.001(3) -0.003(2) -0.004(3)
C10 0.026(3) 0.039(3) 0.030(3) 0.004(2) -0.004(2) 0.008(2)
C11 0.031(3) 0.031(3) 0.033(3) 0.000(2) -0.004(2) 0.000(2)
C12 0.031(3) 0.039(3) 0.030(3) 0.004(3) 0.001(2) 0.000(3)
C13 0.030(3) 0.038(3) 0.035(3) 0.000(3) -0.005(2) 0.006(2)
C14 0.031(3) 0.035(3) 0.043(3) -0.009(3) 0.001(3) -0.001(3)
C15 0.048(4) 0.037(3) 0.056(4) -0.006(3) 0.006(3) 0.005(3)
C16 0.048(4) 0.039(3) 0.046(3) -0.001(3) 0.006(3) -0.002(3)
C17 0.036(3) 0.036(3) 0.036(3) -0.005(3) 0.002(3) -0.004(3)
C18 0.062(4) 0.051(4) 0.047(4) -0.019(3) 0.011(3) -0.007(3)
C19 0.054(4) 0.064(4) 0.029(3) -0.010(3) -0.004(3) -0.006(3)
C20 0.039(3) 0.050(4) 0.034(3) -0.005(3) -0.005(3) -0.002(3)
O1 0.077(3) 0.111(4) 0.050(3) -0.025(3) -0.003(2) 0.019(3)
C21 0.089(6) 0.095(6) 0.111(7) -0.015(5) -0.020(5) 0.041(5)
C22 0.094(6) 0.090(6) 0.086(6) 0.010(5) -0.031(5) -0.013(5)
C23 0.136(9) 0.188(11) 0.169(11) -0.113(9) -0.076(8) 0.082(9)
C24 0.116(8) 0.188(10) 0.101(7) -0.051(7) -0.027(6) 0.068(8)
O2 0.045(3) 0.080(3) 0.108(4) -0.018(3) 0.016(3) 0.005(3)
C25 0.089(6) 0.103(7) 0.111(7) 0.035(5) 0.042(5) 0.036(5)
C26 0.081(6) 0.103(7) 0.113(7) 0.009(5) 0.040(5) 0.026(5)
C27 0.073(5) 0.101(7) 0.087(6) 0.012(5) 0.006(4) -0.015(5)
C28 0.063(6) 0.112(7) 0.187(10) -0.026(7) 0.035(6) -0.022(5)

loop_
_atom_type_symbol
_atom_type_description
_atom_type_scat_dispersion_real
_atom_type_scat_dispersion_imag
_atom_type_scat_source
C C 0.0033 0.0016 'International Tables Vol C Tables 4.2.6.8 and 6.1.1.4'
H H 0.0000 0.0000 'International Tables Vol C Tables 4.2.6.8 and 6.1.1.4'
N N 0.0061 0.0033 'International Tables Vol C Tables 4.2.6.8 and 6.1.1.4'
O O 0.0106 0.0060 'International Tables Vol C Tables 4.2.6.8 and 6.1.1.4'
K K 0.2009 0.2494 'International Tables Vol C Tables 4.2.6.8 and 6.1.1.4'
V V 0.3005 0.5294 'International Tables Vol C Tables 4.2.6.8 and 6.1.1.4'

loop_
_geom_angle_atom_site_label_1
_geom_angle_atom_site_label_2
_geom_angle_atom_site_label_3
_geom_angle
_geom_angle_site_symmetry_1
_geom_angle_site_symmetry_3
_geom_angle_publ_flag
C12 V1 N1 86.13(18) 3_755 . ?
C12 V1 N2 86.46(18) 3_755 . ?
N1 V1 N2 91.21(16) . . ?
C12 V1 C9 168.70(18) 3_755 . ?
N1 V1 C9 86.06(17) . . ?
N2 V1 C9 85.55(17) . . ?
C12 V1 C8 147.34(19) 3_755 . ?
N1 V1 C8 74.76(16) . . ?
N2 V1 C8 119.55(17) . . ?
C9 V1 C8 36.16(17) . . ?
C12 V1 C10 147.01(19) 3_755 . ?
N1 V1 C10 120.39(17) . . ?
N2 V1 C10 74.63(17) . . ?
C9 V1 C10 36.38(16) . . ?
C8 V1 C10 64.60(17) . . ?
C12 V1 C13 36.62(18) 3_755 3_755 ?
N1 V1 C13 122.18(17) . 3_755 ?
N2 V1 C13 80.53(17) . 3_755 ?
C9 V1 C13 148.46(19) . 3_755 ?
C8 V1 C13 155.20(17) . 3_755 ?
C10 V1 C13 112.19(18) . 3_755 ?
C12 V1 V1 79.93(14) 3_755 3_755 ?
N1 V1 V1 132.15(12) . 3_755 ?
N2 V1 V1 132.70(12) . 3_755 ?
C9 V1 V1 111.36(13) . 3_755 ?
C8 V1 V1 93.40(13) . 3_755 ?
C10 V1 V1 93.16(13) . 3_755 ?
C13 V1 V1 61.86(13) 3_755 3_755 ?
C12 V1 C11 36.57(18) 3_755 3_755 ?
N1 V1 C11 79.57(16) . 3_755 ?
N2 V1 C11 122.31(16) . 3_755 ?
C9 V1 C11 148.53(18) . 3_755 ?
C8 V1 C11 112.50(17) . 3_755 ?
C10 V1 C11 155.38(17) . 3_755 ?
C13 V1 C11 59.25(17) 3_755 3_755 ?
V1 V1 C11 62.27(12) 3_755 3_755 ?
C12 V1 C13 127.68(18) 3_755 . ?
N1 V1 C13 97.71(16) . . ?
N2 V1 C13 145.04(17) . . ?
C9 V1 C13 61.62(17) . . ?
C8 V1 C13 34.32(16) . . ?
C10 V1 C13 71.70(18) . . ?
C13 V1 C13 120.98(12) 3_755 . ?
V1 V1 C13 59.12(12) 3_755 . ?
C11 V1 C13 92.59(16) 3_755 . ?
C12 V1 C11 127.58(18) 3_755 . ?
N1 V1 C11 145.38(16) . . ?
N2 V1 C11 97.83(16) . . ?
C9 V1 C11 61.62(17) . . ?
C8 V1 C11 71.71(16) . . ?
C10 V1 C11 34.10(16) . . ?
C13 V1 C11 92.33(17) 3_755 . ?
V1 V1 C11 59.09(11) 3_755 . ?
C11 V1 C11 121.36(11) 3_755 . ?
C13 V1 C11 57.39(16) . . ?
C12 V1 K1 104.05(14) 3_755 . ?
N1 V1 K1 48.48(11) . . ?
N2 V1 K1 48.90(11) . . ?
C9 V1 K1 64.66(13) . . ?
C8 V1 K1 82.96(13) . . ?
C10 V1 K1 83.77(12) . . ?
C13 V1 K1 121.72(12) 3_755 . ?
V1 V1 K1 175.98(5) 3_755 . ?
C11 V1 K1 120.70(12) 3_755 . ?
C13 V1 K1 117.27(12) . . ?
C11 V1 K1 117.87(11) . . ?
O2 K1 O1 90.06(15) . . ?
O2 K1 C20 138.46(17) . . ?
O1 K1 C20 105.79(15) . . ?
O2 K1 N1 116.26(14) . . ?
O1 K1 N1 139.87(14) . . ?
C20 K1 N1 75.10(14) . . ?
O2 K1 N2 119.23(15) . . ?
O1 K1 N2 131.40(14) . . ?
C20 K1 N2 27.14(13) . . ?
N1 K1 N2 62.86(12) . . ?
O2 K1 C1 133.72(16) . . ?
O1 K1 C1 113.67(15) . . ?
C20 K1 C1 74.68(16) . . ?
N1 K1 C1 26.56(12) . . ?
N2 K1 C1 74.81(14) . . ?
O2 K1 C19 121.72(16) . . ?
O1 K1 C19 88.77(15) . . ?
C20 K1 C19 25.61(14) . . ?
N1 K1 C19 100.44(14) . . ?
N2 K1 C19 43.40(13) . . ?
C1 K1 C19 98.95(16) . . ?
O2 K1 C2 116.61(16) . . ?
O1 K1 C2 98.87(15) . . ?
C20 K1 C2 98.90(16) . . ?
N1 K1 C2 43.23(12) . . ?
N2 K1 C2 100.36(13) . . ?
C1 K1 C2 25.77(13) . . ?
C19 K1 C2 121.10(16) . . ?
O2 K1 C4 93.27(14) . . ?
O1 K1 C4 135.74(15) . . ?
C20 K1 C4 100.49(14) . . ?
N1 K1 C4 26.02(11) . . ?
N2 K1 C4 83.89(12) . . ?
C1 K1 C4 41.83(14) . . ?
C19 K1 C4 125.19(14) . . ?
C2 K1 C4 41.52(14) . . ?
O2 K1 C17 97.70(15) . . ?
O1 K1 C17 124.78(14) . . ?
C20 K1 C17 41.78(15) . . ?
N1 K1 C17 83.30(13) . . ?
N2 K1 C17 25.32(11) . . ?
C1 K1 C17 99.47(15) . . ?
C19 K1 C17 41.62(15) . . ?
C2 K1 C17 124.42(14) . . ?
C4 K1 C17 98.46(14) . . ?
O2 K1 C3 93.77(15) . . ?
O1 K1 C3 111.04(15) . . ?
C20 K1 C3 114.55(15) . . ?
N1 K1 C3 42.32(12) . . ?
N2 K1 C3 105.06(12) . . ?
C1 K1 C3 41.51(14) . . ?
C19 K1 C3 139.88(15) . . ?
C2 K1 C3 25.20(13) . . ?
C4 K1 C3 24.71(12) . . ?
C17 K1 C3 122.73(14) . . ?
O2 K1 C18 98.66(16) . . ?
O1 K1 C18 100.10(15) . . ?
C20 K1 C18 41.53(15) . . ?
N1 K1 C18 104.74(13) . . ?
N2 K1 C18 42.00(12) . . ?
C1 K1 C18 114.17(16) . . ?
C19 K1 C18 25.46(14) . . ?
C2 K1 C18 139.65(16) . . ?
C4 K1 C18 122.84(14) . . ?
C17 K1 C18 24.69(13) . . ?
C3 K1 C18 146.39(14) . . ?
C1 N1 C4 105.9(4) . . ?
C1 N1 V1 133.4(4) . . ?
C4 N1 V1 120.1(3) . . ?
C1 N1 K1 77.2(3) . . ?
C4 N1 K1 85.5(3) . . ?
V1 N1 K1 98.34(14) . . ?
C17 N2 C20 105.8(4) . . ?
C17 N2 V1 120.1(3) . . ?
C20 N2 V1 133.1(4) . . ?
C17 N2 K1 86.2(3) . . ?
C20 N2 K1 74.9(3) . . ?
V1 N2 K1 97.79(14) . . ?
N1 C1 C2 111.3(5) . . ?
N1 C1 K1 76.2(3) . . ?
C2 C1 K1 85.2(3) . . ?
C1 C2 C3 106.2(5) . . ?
C1 C2 K1 69.0(3) . . ?
C3 C2 K1 82.0(3) . . ?
C4 C3 C2 106.8(5) . . ?
C4 C3 K1 72.9(3) . . ?
C2 C3 K1 72.8(3) . . ?
C3 C4 N1 109.8(5) . . ?
C3 C4 C5 131.7(5) . . ?
N1 C4 C5 118.1(4) . . ?
C3 C4 K1 82.4(3) . . ?
N1 C4 K1 68.5(3) . . ?
C5 C4 K1 120.2(3) . . ?
C4 C5 C8 108.1(4) . . ?
C4 C5 C7 107.7(4) . . ?
C8 C5 C7 112.3(4) . . ?
C4 C5 C6 111.2(4) . . ?
C8 C5 C6 110.0(4) . . ?
C7 C5 C6 107.5(4) . . ?
C9 C8 C13 118.7(4) . . ?
C9 C8 C5 117.9(4) . . ?
C13 C8 C5 123.3(4) . . ?
C9 C8 V1 70.3(3) . . ?
C13 C8 V1 80.7(3) . . ?
C5 C8 V1 115.3(3) . . ?
C8 C9 C10 120.0(4) . . ?
C8 C9 V1 73.6(3) . . ?
C10 C9 V1 73.4(3) . . ?
C9 C10 C11 119.1(4) . . ?
C9 C10 C14 117.5(4) . . ?
C11 C10 C14 123.3(4) . . ?
C9 C10 V1 70.2(3) . . ?
C11 C10 V1 81.6(3) . . ?
C14 C10 V1 115.2(3) . . ?
C10 C11 C12 120.9(5) . . ?
C10 C11 V1 122.9(3) . 3_755 ?
C12 C11 V1 59.4(2) . 3_755 ?
C10 C11 V1 64.3(3) . . ?
C12 C11 V1 90.7(3) . . ?
V1 C11 V1 58.64(11) 3_755 . ?
C13 C12 C11 111.0(4) . . ?
C13 C12 V1 83.7(3) . 3_755 ?
C11 C12 V1 84.1(3) . 3_755 ?
C8 C13 C12 121.3(5) . . ?
C8 C13 V1 123.9(3) . 3_755 ?
C12 C13 V1 59.7(2) . 3_755 ?
C8 C13 V1 65.0(3) . . ?
C12 C13 V1 91.5(3) . . ?
V1 C13 V1 59.03(12) 3_755 . ?
C17 C14 C10 107.2(4) . . ?
C17 C14 C16 108.4(4) . . ?
C10 C14 C16 112.6(4) . . ?
C17 C14 C15 112.5(4) . . ?
C10 C14 C15 108.9(4) . . ?
C16 C14 C15 107.4(4) . . ?
N2 C17 C18 110.8(5) . . ?
N2 C17 C14 118.7(4) . . ?
C18 C17 C14 130.0(5) . . ?
N2 C17 K1 68.5(3) . . ?
C18 C17 K1 82.4(3) . . ?
C14 C17 K1 121.5(3) . . ?
C17 C18 C19 105.6(5) . . ?
C17 C18 K1 73.0(3) . . ?
C19 C18 K1 70.6(3) . . ?
C20 C19 C18 106.8(5) . . ?
C20 C19 K1 68.9(3) . . ?
C18 C19 K1 83.9(3) . . ?
C19 C20 N2 111.0(5) . . ?
C19 C20 K1 85.5(3) . . ?
N2 C20 K1 78.0(3) . . ?
C24 O1 C21 106.2(6) . . ?
C24 O1 K1 128.5(5) . . ?
C21 O1 K1 111.4(4) . . ?
C22 C21 O1 109.3(6) . . ?
C22 C21 K1 137.1(6) . . ?
O1 C21 K1 46.3(3) . . ?
C23 C22 C21 105.8(7) . . ?
C22 C23 C24 107.5(8) . . ?
O1 C24 C23 110.2(8) . . ?
C25 O2 C28 106.8(6) . . ?
C25 O2 K1 128.8(5) . . ?
C28 O2 K1 113.7(5) . . ?
O2 C25 C26 107.7(6) . . ?
C27 C26 C25 106.6(6) . . ?
C26 C27 C28 101.9(6) . . ?
O2 C28 C27 107.2(7) . . ?
O2 C28 K1 44.5(3) . . ?
C27 C28 K1 120.3(6) . . ?

loop_
_geom_bond_atom_site_label_1
_geom_bond_atom_site_label_2
_geom_bond_distance
_geom_bond_site_symmetry_2
_geom_bond_publ_flag
V1 C12 2.097(5) 3_755 ?
V1 N1 2.148(4) . ?
V1 N2 2.152(4) . ?
V1 C9 2.235(5) . ?
V1 C8 2.278(5) . ?
V1 C10 2.277(5) . ?
V1 C13 2.415(5) 3_755 ?
V1 V1 2.4122(17) 3_755 ?
V1 C11 2.424(5) 3_755 ?
V1 C13 2.481(5) . ?
V1 C11 2.500(5) . ?
V1 K1 3.8825(18) . ?
K1 O2 2.653(5) . ?
K1 O1 2.705(5) . ?
K1 C20 2.915(5) . ?
K1 N1 2.938(4) . ?
K1 N2 2.953(4) . ?
K1 C1 2.950(5) . ?
K1 C19 3.114(6) . ?
K1 C2 3.150(6) . ?
K1 C4 3.147(5) . ?
K1 C17 3.167(5) . ?
K1 C3 3.264(6) . ?
K1 C18 3.283(6) . ?
N1 C1 1.353(6) . ?
N1 C4 1.385(6) . ?
N2 C17 1.358(6) . ?
N2 C20 1.377(6) . ?
C1 C2 1.374(7) . ?
C2 C3 1.404(7) . ?
C3 C4 1.377(7) . ?
C4 C5 1.503(7) . ?
C5 C8 1.536(6) . ?
C5 C7 1.538(7) . ?
C5 C6 1.538(7) . ?
C8 C9 1.401(7) . ?
C8 C13 1.417(7) . ?
C9 C10 1.409(6) . ?
C10 C11 1.417(6) . ?
C10 C14 1.537(7) . ?
C11 C12 1.452(7) . ?
C11 V1 2.424(5) 3_755 ?
C12 C13 1.449(7) . ?
C12 V1 2.097(5) 3_755 ?
C13 V1 2.415(5) 3_755 ?
C14 C17 1.513(7) . ?
C14 C16 1.537(7) . ?
C14 C15 1.550(7) . ?
C17 C18 1.384(7) . ?
C18 C19 1.420(8) . ?
C19 C20 1.350(7) . ?
O1 C24 1.366(9) . ?
O1 C21 1.417(8) . ?
C21 C22 1.435(10) . ?
C22 C23 1.406(10) . ?
C23 C24 1.420(11) . ?
O2 C25 1.377(8) . ?
O2 C28 1.409(9) . ?
C25 C26 1.478(9) . ?
C26 C27 1.475(9) . ?
C27 C28 1.474(10) . ?

loop_
_geom_torsion_atom_site_label_1
_geom_torsion_atom_site_label_2
_geom_torsion_atom_site_label_3
_geom_torsion_atom_site_label_4
_geom_torsion
_geom_torsion_site_symmetry_1
_geom_torsion_site_symmetry_2
_geom_torsion_site_symmetry_3
_geom_torsion_site_symmetry_4
_geom_torsion_publ_flag
C12 V1 N1 C1 32.3(5) 3_755 . . . ?
N2 V1 N1 C1 -54.0(5) . . . . ?
C9 V1 N1 C1 -139.5(5) . . . . ?
C8 V1 N1 C1 -174.4(5) . . . . ?
C10 V1 N1 C1 -126.9(4) . . . . ?
C13 V1 N1 C1 25.5(5) 3_755 . . . ?
V1 V1 N1 C1 105.0(4) 3_755 . . . ?
C11 V1 N1 C1 68.6(5) 3_755 . . . ?
C13 V1 N1 C1 159.9(4) . . . . ?
C11 V1 N1 C1 -159.7(4) . . . . ?
K1 V1 N1 C1 -80.3(4) . . . . ?
C12 V1 N1 C4 -157.8(4) 3_755 . . . ?
N2 V1 N1 C4 115.8(4) . . . . ?
C9 V1 N1 C4 30.4(4) . . . . ?
C8 V1 N1 C4 -4.5(3) . . . . ?
C10 V1 N1 C4 43.0(4) . . . . ?
C13 V1 N1 C4 -164.6(3) 3_755 . . . ?
V1 V1 N1 C4 -85.1(4) 3_755 . . . ?
C11 V1 N1 C4 -121.5(4) 3_755 . . . ?
C13 V1 N1 C4 -30.3(4) . . . . ?
C11 V1 N1 C4 10.2(5) . . . . ?
K1 V1 N1 C4 89.6(4) . . . . ?
C12 V1 N1 K1 112.63(17) 3_755 . . . ?
N2 V1 N1 K1 26.26(15) . . . . ?
C9 V1 N1 K1 -59.19(16) . . . . ?
C8 V1 N1 K1 -94.11(17) . . . . ?
C10 V1 N1 K1 -46.6(2) . . . . ?
C13 V1 N1 K1 105.82(18) 3_755 . . . ?
V1 V1 N1 K1 -174.68(7) 3_755 . . . ?
C11 V1 N1 K1 148.92(16) 3_755 . . . ?
C13 V1 N1 K1 -119.85(15) . . . . ?
C11 V1 N1 K1 -79.4(3) . . . . ?
O2 K1 N1 C1 -137.4(3) . . . . ?
O1 K1 N1 C1 -11.5(4) . . . . ?
C20 K1 N1 C1 85.5(3) . . . . ?
N2 K1 N1 C1 111.5(3) . . . . ?
C19 K1 N1 C1 89.2(3) . . . . ?
C2 K1 N1 C1 -35.7(3) . . . . ?
C4 K1 N1 C1 -107.4(4) . . . . ?
C17 K1 N1 C1 127.2(3) . . . . ?
C3 K1 N1 C1 -73.1(3) . . . . ?
C18 K1 N1 C1 114.9(3) . . . . ?
O2 K1 N1 C4 -30.0(3) . . . . ?
O1 K1 N1 C4 95.9(3) . . . . ?
C20 K1 N1 C4 -167.1(3) . . . . ?
N2 K1 N1 C4 -141.1(3) . . . . ?
C1 K1 N1 C4 107.4(4) . . . . ?
C19 K1 N1 C4 -163.4(3) . . . . ?
C2 K1 N1 C4 71.8(3) . . . . ?
C17 K1 N1 C4 -125.3(3) . . . . ?
C3 K1 N1 C4 34.3(3) . . . . ?
C18 K1 N1 C4 -137.7(3) . . . . ?
O2 K1 N1 V1 89.80(18) . . . . ?
O1 K1 N1 V1 -144.25(19) . . . . ?
C20 K1 N1 V1 -47.29(16) . . . . ?
N2 K1 N1 V1 -21.23(13) . . . . ?
C1 K1 N1 V1 -132.8(4) . . . . ?
C19 K1 N1 V1 -43.60(18) . . . . ?
C2 K1 N1 V1 -168.4(3) . . . . ?
C4 K1 N1 V1 119.8(3) . . . . ?
C17 K1 N1 V1 -5.51(15) . . . . ?
C3 K1 N1 V1 154.1(3) . . . . ?
C18 K1 N1 V1 -17.87(19) . . . . ?
C12 V1 N2 C17 157.8(4) 3_755 . . . ?
N1 V1 N2 C17 -116.2(4) . . . . ?
C9 V1 N2 C17 -30.2(4) . . . . ?
C8 V1 N2 C17 -43.1(4) . . . . ?
C10 V1 N2 C17 5.1(3) . . . . ?
C13 V1 N2 C17 121.4(4) 3_755 . . . ?
V1 V1 N2 C17 85.0(4) 3_755 . . . ?
C11 V1 N2 C17 165.4(3) 3_755 . . . ?
C13 V1 N2 C17 -10.9(5) . . . . ?
C11 V1 N2 C17 30.3(4) . . . . ?
K1 V1 N2 C17 -90.1(4) . . . . ?
C12 V1 N2 C20 -35.6(5) 3_755 . . . ?
N1 V1 N2 C20 50.5(5) . . . . ?
C9 V1 N2 C20 136.4(5) . . . . ?
C8 V1 N2 C20 123.6(4) . . . . ?
C10 V1 N2 C20 171.7(5) . . . . ?
C13 V1 N2 C20 -72.0(4) 3_755 . . . ?
V1 V1 N2 C20 -108.4(4) 3_755 . . . ?
C11 V1 N2 C20 -27.9(5) 3_755 . . . ?
C13 V1 N2 C20 155.8(4) . . . . ?
C11 V1 N2 C20 -163.0(4) . . . . ?
K1 V1 N2 C20 76.5(4) . . . . ?
C12 V1 N2 K1 -112.12(17) 3_755 . . . ?
N1 V1 N2 K1 -26.08(15) . . . . ?
C9 V1 N2 K1 59.88(16) . . . . ?
C8 V1 N2 K1 47.0(2) . . . . ?
C10 V1 N2 K1 95.18(17) . . . . ?
C13 V1 N2 K1 -148.52(17) 3_755 . . . ?
V1 V1 N2 K1 175.05(7) 3_755 . . . ?
C11 V1 N2 K1 -104.48(18) 3_755 . . . ?
C13 V1 N2 K1 79.3(3) . . . . ?
C11 V1 N2 K1 120.41(15) . . . . ?
O2 K1 N2 C17 34.6(3) . . . . ?
O1 K1 N2 C17 -85.1(3) . . . . ?
C20 K1 N2 C17 -107.5(4) . . . . ?
N1 K1 N2 C17 141.0(3) . . . . ?
C1 K1 N2 C17 166.5(3) . . . . ?
C19 K1 N2 C17 -72.0(3) . . . . ?
C2 K1 N2 C17 163.2(3) . . . . ?
C4 K1 N2 C17 124.9(3) . . . . ?
C3 K1 N2 C17 137.8(3) . . . . ?
C18 K1 N2 C17 -34.1(3) . . . . ?
O2 K1 N2 C20 142.1(3) . . . . ?
O1 K1 N2 C20 22.4(4) . . . . ?
N1 K1 N2 C20 -111.5(3) . . . . ?
C1 K1 N2 C20 -86.0(3) . . . . ?
C19 K1 N2 C20 35.5(3) . . . . ?
C2 K1 N2 C20 -89.3(3) . . . . ?
C4 K1 N2 C20 -127.6(3) . . . . ?
C17 K1 N2 C20 107.5(4) . . . . ?
C3 K1 N2 C20 -114.7(3) . . . . ?
C18 K1 N2 C20 73.4(3) . . . . ?
O2 K1 N2 V1 -85.27(19) . . . . ?
O1 K1 N2 V1 155.06(16) . . . . ?
C20 K1 N2 V1 132.7(4) . . . . ?
N1 K1 N2 V1 21.16(13) . . . . ?
C1 K1 N2 V1 46.69(16) . . . . ?
C19 K1 N2 V1 168.2(3) . . . . ?
C2 K1 N2 V1 43.34(18) . . . . ?
C4 K1 N2 V1 5.07(15) . . . . ?
C17 K1 N2 V1 -119.8(3) . . . . ?
C3 K1 N2 V1 17.94(18) . . . . ?
C18 K1 N2 V1 -154.0(3) . . . . ?
C4 N1 C1 C2 -2.2(6) . . . . ?
V1 N1 C1 C2 168.6(4) . . . . ?
K1 N1 C1 C2 79.2(4) . . . . ?
C4 N1 C1 K1 -81.4(3) . . . . ?
V1 N1 C1 K1 89.4(4) . . . . ?
O2 K1 C1 N1 57.1(4) . . . . ?
O1 K1 C1 N1 171.9(3) . . . . ?
C20 K1 C1 N1 -87.2(3) . . . . ?
N2 K1 C1 N1 -59.1(3) . . . . ?
C19 K1 C1 N1 -95.5(3) . . . . ?
C2 K1 C1 N1 113.3(5) . . . . ?
C4 K1 C1 N1 38.9(3) . . . . ?
C17 K1 C1 N1 -53.3(3) . . . . ?
C3 K1 C1 N1 76.4(3) . . . . ?
C18 K1 C1 N1 -74.1(3) . . . . ?
O2 K1 C1 C2 -56.3(4) . . . . ?
O1 K1 C1 C2 58.6(4) . . . . ?
C20 K1 C1 C2 159.5(4) . . . . ?
N1 K1 C1 C2 -113.3(5) . . . . ?
N2 K1 C1 C2 -172.4(4) . . . . ?
C19 K1 C1 C2 151.2(3) . . . . ?
C4 K1 C1 C2 -74.4(4) . . . . ?
C17 K1 C1 C2 -166.6(3) . . . . ?
C3 K1 C1 C2 -36.9(3) . . . . ?
C18 K1 C1 C2 172.6(3) . . . . ?
N1 C1 C2 C3 1.3(6) . . . . ?
K1 C1 C2 C3 74.5(4) . . . . ?
N1 C1 C2 K1 -73.2(4) . . . . ?
O2 K1 C2 C1 137.8(3) . . . . ?
O1 K1 C2 C1 -127.7(3) . . . . ?
C20 K1 C2 C1 -20.0(4) . . . . ?
N1 K1 C2 C1 36.8(3) . . . . ?
N2 K1 C2 C1 7.5(3) . . . . ?
C19 K1 C2 C1 -33.7(4) . . . . ?
C4 K1 C2 C1 75.8(3) . . . . ?
C17 K1 C2 C1 16.1(4) . . . . ?
C3 K1 C2 C1 110.9(5) . . . . ?
C18 K1 C2 C1 -10.4(4) . . . . ?
O2 K1 C2 C3 26.9(3) . . . . ?
O1 K1 C2 C3 121.4(3) . . . . ?
C20 K1 C2 C3 -130.9(3) . . . . ?
N1 K1 C2 C3 -74.0(3) . . . . ?
N2 K1 C2 C3 -103.4(3) . . . . ?
C1 K1 C2 C3 -110.9(5) . . . . ?
C19 K1 C2 C3 -144.6(3) . . . . ?
C4 K1 C2 C3 -35.1(3) . . . . ?
C17 K1 C2 C3 -94.8(3) . . . . ?
C18 K1 C2 C3 -121.3(3) . . . . ?
C1 C2 C3 C4 0.2(6) . . . . ?
K1 C2 C3 C4 65.5(4) . . . . ?
C1 C2 C3 K1 -65.3(4) . . . . ?
O2 K1 C3 C4 89.6(3) . . . . ?
O1 K1 C3 C4 -178.8(3) . . . . ?
C20 K1 C3 C4 -59.1(4) . . . . ?
N1 K1 C3 C4 -36.3(3) . . . . ?
N2 K1 C3 C4 -32.0(3) . . . . ?
C1 K1 C3 C4 -76.5(3) . . . . ?
C19 K1 C3 C4 -64.0(4) . . . . ?
C2 K1 C3 C4 -114.3(5) . . . . ?
C17 K1 C3 C4 -12.0(4) . . . . ?
C18 K1 C3 C4 -22.2(5) . . . . ?
O2 K1 C3 C2 -156.1(3) . . . . ?
O1 K1 C3 C2 -64.6(3) . . . . ?
C20 K1 C3 C2 55.2(3) . . . . ?
N1 K1 C3 C2 78.0(3) . . . . ?
N2 K1 C3 C2 82.3(3) . . . . ?
C1 K1 C3 C2 37.8(3) . . . . ?
C19 K1 C3 C2 50.3(4) . . . . ?
C4 K1 C3 C2 114.3(5) . . . . ?
C17 K1 C3 C2 102.3(3) . . . . ?
C18 K1 C3 C2 92.1(4) . . . . ?
C2 C3 C4 N1 -1.6(6) . . . . ?
K1 C3 C4 N1 63.9(3) . . . . ?
C2 C3 C4 C5 170.5(5) . . . . ?
K1 C3 C4 C5 -124.0(5) . . . . ?
C2 C3 C4 K1 -65.5(4) . . . . ?
C1 N1 C4 C3 2.4(5) . . . . ?
V1 N1 C4 C3 -170.0(3) . . . . ?
K1 N1 C4 C3 -73.0(4) . . . . ?
C1 N1 C4 C5 -171.0(4) . . . . ?
V1 N1 C4 C5 16.7(6) . . . . ?
K1 N1 C4 C5 113.7(4) . . . . ?
C1 N1 C4 K1 75.3(3) . . . . ?
V1 N1 C4 K1 -97.0(3) . . . . ?
O2 K1 C4 C3 -91.9(3) . . . . ?
O1 K1 C4 C3 1.6(4) . . . . ?
C20 K1 C4 C3 127.5(3) . . . . ?
N1 K1 C4 C3 114.8(5) . . . . ?
N2 K1 C4 C3 149.0(3) . . . . ?
C1 K1 C4 C3 75.0(3) . . . . ?
C19 K1 C4 C3 134.9(3) . . . . ?
C2 K1 C4 C3 35.9(3) . . . . ?
C17 K1 C4 C3 169.8(3) . . . . ?
C18 K1 C4 C3 165.6(3) . . . . ?
O2 K1 C4 N1 153.3(3) . . . . ?
O1 K1 C4 N1 -113.3(3) . . . . ?
C20 K1 C4 N1 12.7(3) . . . . ?
N2 K1 C4 N1 34.2(3) . . . . ?
C1 K1 C4 N1 -39.8(3) . . . . ?
C19 K1 C4 N1 20.1(3) . . . . ?
C2 K1 C4 N1 -79.0(3) . . . . ?
C17 K1 C4 N1 55.0(3) . . . . ?
C3 K1 C4 N1 -114.8(5) . . . . ?
C18 K1 C4 N1 50.8(3) . . . . ?
O2 K1 C4 C5 42.4(4) . . . . ?
O1 K1 C4 C5 135.9(3) . . . . ?
C20 K1 C4 C5 -98.2(4) . . . . ?
N1 K1 C4 C5 -110.9(5) . . . . ?
N2 K1 C4 C5 -76.6(3) . . . . ?
C1 K1 C4 C5 -150.6(4) . . . . ?
C19 K1 C4 C5 -90.8(4) . . . . ?
C2 K1 C4 C5 170.2(5) . . . . ?
C17 K1 C4 C5 -55.9(4) . . . . ?
C3 K1 C4 C5 134.3(5) . . . . ?
C18 K1 C4 C5 -60.1(4) . . . . ?
C3 C4 C5 C8 167.0(5) . . . . ?
N1 C4 C5 C8 -21.5(6) . . . . ?
K1 C4 C5 C8 58.7(4) . . . . ?
C3 C4 C5 C7 -71.4(7) . . . . ?
N1 C4 C5 C7 100.1(5) . . . . ?
K1 C4 C5 C7 -179.7(3) . . . . ?
C3 C4 C5 C6 46.1(7) . . . . ?
N1 C4 C5 C6 -142.3(4) . . . . ?
K1 C4 C5 C6 -62.1(5) . . . . ?
C4 C5 C8 C9 -63.0(5) . . . . ?
C7 C5 C8 C9 178.3(4) . . . . ?
C6 C5 C8 C9 58.6(6) . . . . ?
C4 C5 C8 C13 112.6(5) . . . . ?
C7 C5 C8 C13 -6.1(7) . . . . ?
C6 C5 C8 C13 -125.8(5) . . . . ?
C4 C5 C8 V1 17.1(5) . . . . ?
C7 C5 C8 V1 -101.6(4) . . . . ?
C6 C5 C8 V1 138.7(4) . . . . ?
C12 V1 C8 C9 160.9(3) 3_755 . . . ?
N1 V1 C8 C9 104.6(3) . . . . ?
N2 V1 C8 C9 22.0(3) . . . . ?
C10 V1 C8 C9 -30.6(3) . . . . ?
C13 V1 C8 C9 -118.8(4) 3_755 . . . ?
V1 V1 C8 C9 -122.5(3) 3_755 . . . ?
C11 V1 C8 C9 176.2(3) 3_755 . . . ?
C13 V1 C8 C9 -125.1(4) . . . . ?
C11 V1 C8 C9 -66.7(3) . . . . ?
K1 V1 C8 C9 55.8(3) . . . . ?
C12 V1 C8 C13 -73.9(5) 3_755 . . . ?
N1 V1 C8 C13 -130.2(3) . . . . ?
N2 V1 C8 C13 147.2(3) . . . . ?
C9 V1 C8 C13 125.1(4) . . . . ?
C10 V1 C8 C13 94.5(3) . . . . ?
C13 V1 C8 C13 6.3(7) 3_755 . . . ?
V1 V1 C8 C13 2.7(3) 3_755 . . . ?
C11 V1 C8 C13 -58.7(3) 3_755 . . . ?
C11 V1 C8 C13 58.5(3) . . . . ?
K1 V1 C8 C13 -179.0(3) . . . . ?
C12 V1 C8 C5 48.6(5) 3_755 . . . ?
N1 V1 C8 C5 -7.7(3) . . . . ?
N2 V1 C8 C5 -90.3(4) . . . . ?
C9 V1 C8 C5 -112.3(5) . . . . ?
C10 V1 C8 C5 -142.9(4) . . . . ?
C13 V1 C8 C5 128.8(4) 3_755 . . . ?
V1 V1 C8 C5 125.2(3) 3_755 . . . ?
C11 V1 C8 C5 63.9(4) 3_755 . . . ?
C13 V1 C8 C5 122.5(5) . . . . ?
C11 V1 C8 C5 -179.0(4) . . . . ?
K1 V1 C8 C5 -56.5(3) . . . . ?
C13 C8 C9 C10 -7.8(7) . . . . ?
C5 C8 C9 C10 168.0(4) . . . . ?
V1 C8 C9 C10 59.1(4) . . . . ?
C13 C8 C9 V1 -66.9(4) . . . . ?
C5 C8 C9 V1 108.9(4) . . . . ?
C12 V1 C9 C8 -115.7(10) 3_755 . . . ?
N1 V1 C9 C8 -69.4(3) . . . . ?
N2 V1 C9 C8 -160.9(3) . . . . ?
C10 V1 C9 C8 129.2(4) . . . . ?
C13 V1 C9 C8 135.4(3) 3_755 . . . ?
V1 V1 C9 C8 64.7(3) 3_755 . . . ?
C11 V1 C9 C8 -6.8(5) 3_755 . . . ?
C13 V1 C9 C8 31.6(3) . . . . ?
C11 V1 C9 C8 97.7(3) . . . . ?
K1 V1 C9 C8 -114.7(3) . . . . ?
C12 V1 C9 C10 115.1(10) 3_755 . . . ?
N1 V1 C9 C10 161.5(3) . . . . ?
N2 V1 C9 C10 70.0(3) . . . . ?
C8 V1 C9 C10 -129.2(4) . . . . ?
C13 V1 C9 C10 6.2(5) 3_755 . . . ?
V1 V1 C9 C10 -64.5(3) 3_755 . . . ?
C11 V1 C9 C10 -135.9(3) 3_755 . . . ?
C13 V1 C9 C10 -97.6(3) . . . . ?
C11 V1 C9 C10 -31.4(3) . . . . ?
K1 V1 C9 C10 116.1(3) . . . . ?
C8 C9 C10 C11 8.7(7) . . . . ?
V1 C9 C10 C11 67.8(4) . . . . ?
C8 C9 C10 C14 -168.0(4) . . . . ?
V1 C9 C10 C14 -108.8(4) . . . . ?
C8 C9 C10 V1 -59.2(4) . . . . ?
C12 V1 C10 C9 -161.0(3) 3_755 . . . ?
N1 V1 C10 C9 -21.5(3) . . . . ?
N2 V1 C10 C9 -103.7(3) . . . . ?
C8 V1 C10 C9 30.4(3) . . . . ?
C13 V1 C10 C9 -176.5(3) 3_755 . . . ?
V1 V1 C10 C9 122.7(3) 3_755 . . . ?
C11 V1 C10 C9 119.3(4) 3_755 . . . ?
C13 V1 C10 C9 66.7(3) . . . . ?
C11 V1 C10 C9 125.1(4) . . . . ?
K1 V1 C10 C9 -54.7(3) . . . . ?
C12 V1 C10 C11 73.9(5) 3_755 . . . ?
N1 V1 C10 C11 -146.7(3) . . . . ?
N2 V1 C10 C11 131.1(3) . . . . ?
C9 V1 C10 C11 -125.1(4) . . . . ?
C8 V1 C10 C11 -94.7(3) . . . . ?
C13 V1 C10 C11 58.4(3) 3_755 . . . ?
V1 V1 C10 C11 -2.4(3) 3_755 . . . ?
C11 V1 C10 C11 -5.8(7) 3_755 . . . ?
C13 V1 C10 C11 -58.4(3) . . . . ?
K1 V1 C10 C11 -179.8(3) . . . . ?
C12 V1 C10 C14 -49.0(5) 3_755 . . . ?
N1 V1 C10 C14 90.4(4) . . . . ?
N2 V1 C10 C14 8.2(3) . . . . ?
C9 V1 C10 C14 112.0(5) . . . . ?
C8 V1 C10 C14 142.4(4) . . . . ?
C13 V1 C10 C14 -64.5(4) 3_755 . . . ?
V1 V1 C10 C14 -125.3(3) 3_755 . . . ?
C11 V1 C10 C14 -128.7(4) 3_755 . . . ?
C13 V1 C10 C14 178.7(4) . . . . ?
C11 V1 C10 C14 -122.9(5) . . . . ?
K1 V1 C10 C14 57.2(3) . . . . ?
C9 C10 C11 C12 12.4(7) . . . . ?
C14 C10 C11 C12 -171.1(4) . . . . ?
V1 C10 C11 C12 74.2(4) . . . . ?
C9 C10 C11 V1 -58.9(6) . . . 3_755 ?
C14 C10 C11 V1 117.6(4) . . . 3_755 ?
V1 C10 C11 V1 2.9(3) . . . 3_755 ?
C9 C10 C11 V1 -61.7(4) . . . . ?
C14 C10 C11 V1 114.7(5) . . . . ?
C12 V1 C11 C10 -138.7(3) 3_755 . . . ?
N1 V1 C11 C10 56.5(4) . . . . ?
N2 V1 C11 C10 -47.1(3) . . . . ?
C9 V1 C11 C10 33.5(3) . . . . ?
C8 V1 C11 C10 71.5(3) . . . . ?
C13 V1 C11 C10 -127.9(3) 3_755 . . . ?
V1 V1 C11 C10 177.2(3) 3_755 . . . ?
C11 V1 C11 C10 177.2(3) 3_755 . . . ?
C13 V1 C11 C10 106.3(3) . . . . ?
K1 V1 C11 C10 0.2(3) . . . . ?
C12 V1 C11 C12 97.0(3) 3_755 . . . ?
N1 V1 C11 C12 -67.8(4) . . . . ?
N2 V1 C11 C12 -171.5(3) . . . . ?
C9 V1 C11 C12 -90.9(3) . . . . ?
C8 V1 C11 C12 -52.9(3) . . . . ?
C10 V1 C11 C12 -124.3(4) . . . . ?
C13 V1 C11 C12 107.8(3) 3_755 . . . ?
V1 V1 C11 C12 52.8(3) 3_755 . . . ?
C11 V1 C11 C12 52.8(3) 3_755 . . . ?
C13 V1 C11 C12 -18.1(3) . . . . ?
K1 V1 C11 C12 -124.2(3) . . . . ?
C12 V1 C11 V1 44.1(2) 3_755 . . 3_755 ?
N1 V1 C11 V1 -120.6(2) . . . 3_755 ?
N2 V1 C11 V1 135.69(13) . . . 3_755 ?
C9 V1 C11 V1 -143.71(19) . . . 3_755 ?
C8 V1 C11 V1 -105.70(16) . . . 3_755 ?
C10 V1 C11 V1 -177.2(3) . . . 3_755 ?
C13 V1 C11 V1 54.93(15) 3_755 . . 3_755 ?
C11 V1 C11 V1 0.0 3_755 . . 3_755 ?
C13 V1 C11 V1 -70.91(16) . . . 3_755 ?
K1 V1 C11 V1 -176.99(6) . . . 3_755 ?
C10 C11 C12 C13 -31.5(6) . . . . ?
V1 C11 C12 C13 80.9(4) 3_755 . . . ?
V1 C11 C12 C13 28.6(4) . . . . ?
C10 C11 C12 V1 -112.4(4) . . . 3_755 ?
V1 C11 C12 V1 -52.27(16) . . . 3_755 ?
C9 C8 C13 C12 -14.2(7) . . . . ?
C5 C8 C13 C12 170.2(4) . . . . ?
V1 C8 C13 C12 -75.6(4) . . . . ?
C9 C8 C13 V1 58.1(6) . . . 3_755 ?
C5 C8 C13 V1 -117.4(5) . . . 3_755 ?
V1 C8 C13 V1 -3.2(3) . . . 3_755 ?
C9 C8 C13 V1 61.3(4) . . . . ?
C5 C8 C13 V1 -114.2(5) . . . . ?
C11 C12 C13 C8 32.5(6) . . . . ?
V1 C12 C13 C8 113.6(4) 3_755 . . . ?
C11 C12 C13 V1 -81.1(4) . . . 3_755 ?
C11 C12 C13 V1 -28.9(4) . . . . ?
V1 C12 C13 V1 52.25(16) 3_755 . . . ?
C12 V1 C13 C8 139.1(3) 3_755 . . . ?
N1 V1 C13 C8 48.0(3) . . . . ?
N2 V1 C13 C8 -55.3(4) . . . . ?
C9 V1 C13 C8 -33.3(3) . . . . ?
C10 V1 C13 C8 -71.5(3) . . . . ?
C13 V1 C13 C8 -176.9(3) 3_755 . . . ?
V1 V1 C13 C8 -176.9(3) 3_755 . . . ?
C11 V1 C13 C8 127.8(3) 3_755 . . . ?
C11 V1 C13 C8 -106.1(3) . . . . ?
K1 V1 C13 C8 1.1(3) . . . . ?
C12 V1 C13 C12 -96.8(3) 3_755 . . . ?
N1 V1 C13 C12 172.2(3) . . . . ?
N2 V1 C13 C12 68.8(4) . . . . ?
C9 V1 C13 C12 90.9(3) . . . . ?
C8 V1 C13 C12 124.2(4) . . . . ?
C10 V1 C13 C12 52.6(3) . . . . ?
C13 V1 C13 C12 -52.7(3) 3_755 . . . ?
V1 V1 C13 C12 -52.7(3) 3_755 . . . ?
C11 V1 C13 C12 -108.0(3) 3_755 . . . ?
C11 V1 C13 C12 18.1(3) . . . . ?
K1 V1 C13 C12 125.2(3) . . . . ?
C12 V1 C13 V1 -44.0(2) 3_755 . . 3_755 ?
N1 V1 C13 V1 -135.08(14) . . . 3_755 ?
N2 V1 C13 V1 121.6(2) . . . 3_755 ?
C9 V1 C13 V1 143.7(2) . . . 3_755 ?
C8 V1 C13 V1 176.9(3) . . . 3_755 ?
C10 V1 C13 V1 105.39(16) . . . 3_755 ?
C13 V1 C13 V1 0.0 3_755 . . 3_755 ?
C11 V1 C13 V1 -55.26(14) 3_755 . . 3_755 ?
C11 V1 C13 V1 70.86(16) . . . 3_755 ?
K1 V1 C13 V1 177.99(6) . . . 3_755 ?
C9 C10 C14 C17 61.7(5) . . . . ?
C11 C10 C14 C17 -114.8(5) . . . . ?
V1 C10 C14 C17 -18.1(5) . . . . ?
C9 C10 C14 C16 -179.2(4) . . . . ?
C11 C10 C14 C16 4.3(7) . . . . ?
V1 C10 C14 C16 101.0(4) . . . . ?
C9 C10 C14 C15 -60.2(6) . . . . ?
C11 C10 C14 C15 123.3(5) . . . . ?
V1 C10 C14 C15 -140.0(3) . . . . ?
C20 N2 C17 C18 -0.7(6) . . . . ?
V1 N2 C17 C18 169.2(3) . . . . ?
K1 N2 C17 C18 72.4(4) . . . . ?
C20 N2 C17 C14 171.8(4) . . . . ?
V1 N2 C17 C14 -18.3(6) . . . . ?
K1 N2 C17 C14 -115.1(4) . . . . ?
C20 N2 C17 K1 -73.1(3) . . . . ?
V1 N2 C17 K1 96.8(3) . . . . ?
C10 C14 C17 N2 23.2(6) . . . . ?
C16 C14 C17 N2 -98.6(5) . . . . ?
C15 C14 C17 N2 142.9(4) . . . . ?
C10 C14 C17 C18 -165.9(5) . . . . ?
C16 C14 C17 C18 72.3(7) . . . . ?
C15 C14 C17 C18 -46.2(7) . . . . ?
C10 C14 C17 K1 -57.9(5) . . . . ?
C16 C14 C17 K1 -179.6(3) . . . . ?
C15 C14 C17 K1 61.8(5) . . . . ?
O2 K1 C17 N2 -150.0(3) . . . . ?
O1 K1 C17 N2 114.5(3) . . . . ?
C20 K1 C17 N2 40.8(3) . . . . ?
N1 K1 C17 N2 -34.3(3) . . . . ?
C1 K1 C17 N2 -13.2(3) . . . . ?
C19 K1 C17 N2 79.7(3) . . . . ?
C2 K1 C17 N2 -20.2(3) . . . . ?
C4 K1 C17 N2 -55.5(3) . . . . ?
C3 K1 C17 N2 -50.5(3) . . . . ?
C18 K1 C17 N2 116.0(5) . . . . ?
O2 K1 C17 C18 94.0(4) . . . . ?
O1 K1 C17 C18 -1.5(4) . . . . ?
C20 K1 C17 C18 -75.2(4) . . . . ?
N1 K1 C17 C18 -150.3(4) . . . . ?
N2 K1 C17 C18 -116.0(5) . . . . ?
C1 K1 C17 C18 -129.1(4) . . . . ?
C19 K1 C17 C18 -36.3(3) . . . . ?
C2 K1 C17 C18 -136.2(4) . . . . ?
C4 K1 C17 C18 -171.5(4) . . . . ?
C3 K1 C17 C18 -166.5(3) . . . . ?
O2 K1 C17 C14 -38.7(4) . . . . ?
O1 K1 C17 C14 -134.2(4) . . . . ?
C20 K1 C17 C14 152.1(5) . . . . ?
N1 K1 C17 C14 77.0(4) . . . . ?
N2 K1 C17 C14 111.3(5) . . . . ?
C1 K1 C17 C14 98.1(4) . . . . ?
C19 K1 C17 C14 -169.0(5) . . . . ?
C2 K1 C17 C14 91.1(4) . . . . ?
C4 K1 C17 C14 55.8(4) . . . . ?
C3 K1 C17 C14 60.8(4) . . . . ?
C18 K1 C17 C14 -132.7(6) . . . . ?
N2 C17 C18 C19 0.0(6) . . . . ?
C14 C17 C18 C19 -171.4(5) . . . . ?
K1 C17 C18 C19 63.5(4) . . . . ?
N2 C17 C18 K1 -63.5(3) . . . . ?
C14 C17 C18 K1 125.1(5) . . . . ?
O2 K1 C18 C17 -89.6(4) . . . . ?
O1 K1 C18 C17 178.8(3) . . . . ?
C20 K1 C18 C17 76.3(4) . . . . ?
N1 K1 C18 C17 30.6(4) . . . . ?
N2 K1 C18 C17 35.1(3) . . . . ?
C1 K1 C18 C17 57.0(4) . . . . ?
C19 K1 C18 C17 113.9(5) . . . . ?
C2 K1 C18 C17 61.9(4) . . . . ?
C4 K1 C18 C17 10.0(4) . . . . ?
C3 K1 C18 C17 20.8(5) . . . . ?
O2 K1 C18 C19 156.5(3) . . . . ?
O1 K1 C18 C19 64.9(3) . . . . ?
C20 K1 C18 C19 -37.6(3) . . . . ?
N1 K1 C18 C19 -83.3(3) . . . . ?
N2 K1 C18 C19 -78.8(3) . . . . ?
C1 K1 C18 C19 -56.9(4) . . . . ?
C2 K1 C18 C19 -52.0(4) . . . . ?
C4 K1 C18 C19 -103.9(3) . . . . ?
C17 K1 C18 C19 -113.9(5) . . . . ?
C3 K1 C18 C19 -93.1(4) . . . . ?
C17 C18 C19 C20 0.7(6) . . . . ?
K1 C18 C19 C20 65.8(4) . . . . ?
C17 C18 C19 K1 -65.1(4) . . . . ?
O2 K1 C19 C20 -138.3(3) . . . . ?
O1 K1 C19 C20 132.4(4) . . . . ?
N1 K1 C19 C20 -8.3(4) . . . . ?
N2 K1 C19 C20 -37.8(3) . . . . ?
C1 K1 C19 C20 18.7(4) . . . . ?
C2 K1 C19 C20 32.8(4) . . . . ?
C4 K1 C19 C20 -17.1(4) . . . . ?
C17 K1 C19 C20 -75.6(4) . . . . ?
C3 K1 C19 C20 10.3(5) . . . . ?
C18 K1 C19 C20 -110.6(5) . . . . ?
O2 K1 C19 C18 -27.6(4) . . . . ?
O1 K1 C19 C18 -116.9(3) . . . . ?
C20 K1 C19 C18 110.6(5) . . . . ?
N1 K1 C19 C18 102.4(3) . . . . ?
N2 K1 C19 C18 72.9(3) . . . . ?
C1 K1 C19 C18 129.3(3) . . . . ?
C2 K1 C19 C18 143.4(3) . . . . ?
C4 K1 C19 C18 93.6(3) . . . . ?
C17 K1 C19 C18 35.1(3) . . . . ?
C3 K1 C19 C18 120.9(3) . . . . ?
C18 C19 C20 N2 -1.2(6) . . . . ?
K1 C19 C20 N2 75.3(4) . . . . ?
C18 C19 C20 K1 -76.4(4) . . . . ?
C17 N2 C20 C19 1.2(6) . . . . ?
V1 N2 C20 C19 -166.8(4) . . . . ?
K1 N2 C20 C19 -80.3(4) . . . . ?
C17 N2 C20 K1 81.5(3) . . . . ?
V1 N2 C20 K1 -86.5(4) . . . . ?
O2 K1 C20 C19 58.6(4) . . . . ?
O1 K1 C20 C19 -50.1(4) . . . . ?
N1 K1 C20 C19 171.6(4) . . . . ?
N2 K1 C20 C19 112.6(5) . . . . ?
C1 K1 C20 C19 -160.9(4) . . . . ?
C2 K1 C20 C19 -152.0(4) . . . . ?
C4 K1 C20 C19 165.9(3) . . . . ?
C17 K1 C20 C19 74.9(4) . . . . ?
C3 K1 C20 C19 -172.7(3) . . . . ?
C18 K1 C20 C19 37.4(3) . . . . ?
O2 K1 C20 N2 -54.0(4) . . . . ?
O1 K1 C20 N2 -162.7(3) . . . . ?
N1 K1 C20 N2 59.0(3) . . . . ?
C1 K1 C20 N2 86.5(3) . . . . ?
C19 K1 C20 N2 -112.6(5) . . . . ?
C2 K1 C20 N2 95.4(3) . . . . ?
C4 K1 C20 N2 53.3(3) . . . . ?
C17 K1 C20 N2 -37.7(3) . . . . ?
C3 K1 C20 N2 74.6(3) . . . . ?
C18 K1 C20 N2 -75.3(3) . . . . ?
O2 K1 O1 C24 -43.0(7) . . . . ?
C20 K1 O1 C24 98.0(7) . . . . ?
N1 K1 O1 C24 -176.5(7) . . . . ?
N2 K1 O1 C24 87.6(7) . . . . ?
C1 K1 O1 C24 177.9(7) . . . . ?
C19 K1 O1 C24 78.7(7) . . . . ?
C2 K1 O1 C24 -160.0(7) . . . . ?
C4 K1 O1 C24 -137.8(7) . . . . ?
C17 K1 O1 C24 56.4(7) . . . . ?
C3 K1 O1 C24 -137.1(7) . . . . ?
C18 K1 O1 C24 55.8(7) . . . . ?
O2 K1 O1 C21 -177.2(5) . . . . ?
C20 K1 O1 C21 -36.1(5) . . . . ?
N1 K1 O1 C21 49.4(5) . . . . ?
N2 K1 O1 C21 -46.5(5) . . . . ?
C1 K1 O1 C21 43.8(5) . . . . ?
C19 K1 O1 C21 -55.5(5) . . . . ?
C2 K1 O1 C21 65.9(5) . . . . ?
C4 K1 O1 C21 88.1(5) . . . . ?
C17 K1 O1 C21 -77.7(5) . . . . ?
C3 K1 O1 C21 88.8(5) . . . . ?
C18 K1 O1 C21 -78.4(5) . . . . ?
C24 O1 C21 C22 -6.5(10) . . . . ?
K1 O1 C21 C22 137.7(6) . . . . ?
C24 O1 C21 K1 -144.2(8) . . . . ?
O2 K1 C21 C22 -66.0(9) . . . . ?
O1 K1 C21 C22 -69.1(8) . . . . ?
C20 K1 C21 C22 76.3(9) . . . . ?
N1 K1 C21 C22 146.7(8) . . . . ?
N2 K1 C21 C22 74.1(9) . . . . ?
C1 K1 C21 C22 150.6(9) . . . . ?
C19 K1 C21 C22 53.0(9) . . . . ?
C2 K1 C21 C22 175.3(9) . . . . ?
C4 K1 C21 C22 178.1(8) . . . . ?
C17 K1 C21 C22 46.1(9) . . . . ?
C3 K1 C21 C22 -168.5(8) . . . . ?
C18 K1 C21 C22 35.4(9) . . . . ?
O2 K1 C21 O1 3.0(5) . . . . ?
C20 K1 C21 O1 145.4(5) . . . . ?
N1 K1 C21 O1 -144.2(4) . . . . ?
N2 K1 C21 O1 143.2(4) . . . . ?
C1 K1 C21 O1 -140.3(5) . . . . ?
C19 K1 C21 O1 122.1(5) . . . . ?
C2 K1 C21 O1 -115.6(5) . . . . ?
C4 K1 C21 O1 -112.8(4) . . . . ?
C17 K1 C21 O1 115.2(5) . . . . ?
C3 K1 C21 O1 -99.4(5) . . . . ?
C18 K1 C21 O1 104.5(5) . . . . ?
O1 C21 C22 C23 0.4(11) . . . . ?
K1 C21 C22 C23 46.1(12) . . . . ?
C21 C22 C23 C24 5.7(13) . . . . ?
C21 O1 C24 C23 10.2(12) . . . . ?
K1 O1 C24 C23 -125.7(9) . . . . ?
C22 C23 C24 O1 -10.2(15) . . . . ?
O1 K1 O2 C25 69.6(6) . . . . ?
C20 K1 O2 C25 -44.7(6) . . . . ?
N1 K1 O2 C25 -141.8(5) . . . . ?
N2 K1 O2 C25 -69.7(6) . . . . ?
C1 K1 O2 C25 -166.6(5) . . . . ?
C19 K1 O2 C25 -19.0(6) . . . . ?
C2 K1 O2 C25 169.6(5) . . . . ?
C4 K1 O2 C25 -154.5(5) . . . . ?
C17 K1 O2 C25 -55.5(6) . . . . ?
C3 K1 O2 C25 -179.3(5) . . . . ?
C18 K1 O2 C25 -30.6(6) . . . . ?
O1 K1 O2 C28 -69.7(5) . . . . ?
C20 K1 O2 C28 176.0(5) . . . . ?
N1 K1 O2 C28 78.8(5) . . . . ?
N2 K1 O2 C28 151.0(5) . . . . ?
C1 K1 O2 C28 54.1(6) . . . . ?
C19 K1 O2 C28 -158.3(5) . . . . ?
C2 K1 O2 C28 30.2(5) . . . . ?
C4 K1 O2 C28 66.1(5) . . . . ?
C17 K1 O2 C28 165.1(5) . . . . ?
C3 K1 O2 C28 41.4(5) . . . . ?
C18 K1 O2 C28 -170.0(5) . . . . ?
C28 O2 C25 C26 20.7(10) . . . . ?
K1 O2 C25 C26 -120.7(6) . . . . ?
O2 C25 C26 C27 -2.0(10) . . . . ?
C25 C26 C27 C28 -16.3(9) . . . . ?
C25 O2 C28 C27 -32.0(10) . . . . ?
K1 O2 C28 C27 115.9(6) . . . . ?
C25 O2 C28 K1 -148.0(7) . . . . ?
C26 C27 C28 O2 29.3(9) . . . . ?
C26 C27 C28 K1 76.1(8) . . . . ?
O1 K1 C28 O2 108.9(5) . . . . ?
C20 K1 C28 O2 -7.9(10) . . . . ?
N1 K1 C28 O2 -110.3(5) . . . . ?
N2 K1 C28 O2 -38.8(6) . . . . ?
C1 K1 C28 O2 -138.0(5) . . . . ?
C19 K1 C28 O2 30.3(7) . . . . ?
C2 K1 C28 O2 -153.0(5) . . . . ?
C4 K1 C28 O2 -113.5(5) . . . . ?
C17 K1 C28 O2 -16.9(6) . . . . ?
C3 K1 C28 O2 -137.5(5) . . . . ?
C18 K1 C28 O2 11.5(6) . . . . ?
O2 K1 C28 C27 -83.9(7) . . . . ?
O1 K1 C28 C27 25.0(7) . . . . ?
C20 K1 C28 C27 -91.8(9) . . . . ?
N1 K1 C28 C27 165.7(6) . . . . ?
N2 K1 C28 C27 -122.8(6) . . . . ?
C1 K1 C28 C27 138.0(6) . . . . ?
C19 K1 C28 C27 -53.7(8) . . . . ?
C2 K1 C28 C27 123.1(7) . . . . ?
C4 K1 C28 C27 162.6(7) . . . . ?
C17 K1 C28 C27 -100.8(7) . . . . ?
C3 K1 C28 C27 138.6(7) . . . . ?
C18 K1 C28 C27 -72.4(7) . . . . ?
